data_4318685
loop_
_publ_author_name
'Apurba K. Patra'
'Marilyn M. Olmstead'
'Pradip K. Mascharak'

_publ_section_title
;
 Spontaneous Reduction of a Low-Spin Fe(III) Complex of a Neutral
 Pentadentate N5 Schiff Base Ligand to the Corresponding Fe(II) Species in
 Acetonitrile
;
_journal_name_full 'Inorganic Chemistry'
_journal_page_first 5403
_journal_page_last 5409
_journal_paper_doi 10.1021/ic020373w
_journal_volume 41
_journal_year 2002
_chemical_formula_sum 'C43.6 H50.8 Cl4 Fe2 N10 O19'
_chemical_formula_weight 1272.44
_chemical_name_common '[(SBPy3)FeOFe(SBPy3)](ClO4)4^.^1.2acetone^.^0.8H2O'
_chemical_name_systematic
;
  ?
;
_space_group_IT_number 2
_symmetry_cell_setting triclinic
_symmetry_space_group_name_Hall '-P 1'
_symmetry_space_group_name_H-M 'P -1'
_atom_sites_solution_hydrogens geom
_atom_sites_solution_primary direct
_atom_sites_solution_secondary difmap
_audit_creation_method SHELXL-97
_cell_angle_alpha 94.408(15)
_cell_angle_beta 95.638(17)
_cell_angle_gamma 115.82(2)
_cell_formula_units_Z 2
_cell_length_a 12.543(5)
_cell_length_b 13.258(6)
_cell_length_c 19.381(8)
_cell_measurement_reflns_used 796
_cell_measurement_temperature 91(2)
_cell_measurement_theta_max 27.5
_cell_measurement_theta_min 2.1
_cell_volume 2861(2)
_computing_cell_refinement 'SMART (Bruker, 2001)'
_computing_data_collection 'SMART (Bruker, 2001)'
_computing_data_reduction 'SAINT (Bruker, 2001)'
_computing_molecular_graphics 'SHELXTL 5.1, XP (Sheldrick, 1994)'
_computing_publication_material 'SHELXL-97 (Sheldrick, 1997)'
_computing_structure_refinement 'SHELXL-97 (Sheldrick, 1997)'
_computing_structure_solution 'SHELXS-97 (Sheldrick, 1990)'
_diffrn_ambient_temperature 91(2)
_diffrn_detector_area_resol_mean 8.3
_diffrn_measured_fraction_theta_full 0.993
_diffrn_measured_fraction_theta_max 0.993
_diffrn_measurement_device_type 'Bruker SMART 1000'
_diffrn_measurement_method \w
_diffrn_radiation_monochromator graphite
_diffrn_radiation_source 'normal-focus sealed tube'
_diffrn_radiation_type MoK\a
_diffrn_radiation_wavelength 0.71073
_diffrn_reflns_av_R_equivalents 0.071
_diffrn_reflns_av_sigmaI/netI 0.090
_diffrn_reflns_limit_h_max 16
_diffrn_reflns_limit_h_min -16
_diffrn_reflns_limit_k_max 17
_diffrn_reflns_limit_k_min -17
_diffrn_reflns_limit_l_max 25
_diffrn_reflns_limit_l_min -25
_diffrn_reflns_number 31042
_diffrn_reflns_theta_full 27.48
_diffrn_reflns_theta_max 27.48
_diffrn_reflns_theta_min 1.72
_diffrn_standards_number 0
_exptl_absorpt_coefficient_mu 0.772
_exptl_absorpt_correction_T_max 0.955
_exptl_absorpt_correction_T_min 0.748
_exptl_absorpt_correction_type multi-scan
_exptl_absorpt_process_details 'SADABS 2.03 (Sheldrick, 2001)'
_exptl_crystal_colour red-brown
_exptl_crystal_density_diffrn 1.477
_exptl_crystal_density_method 'not measured'
_exptl_crystal_description plate
_exptl_crystal_F_000 1309
_exptl_crystal_size_max 0.40
_exptl_crystal_size_mid 0.12
_exptl_crystal_size_min 0.06
_refine_diff_density_max 2.776
_refine_diff_density_min -1.145
_refine_diff_density_rms 0.163
_refine_ls_extinction_coef 0.0049(9)
_refine_ls_extinction_expression Fc^*^=kFc[1+0.001xFc^2^\l^3^/sin(2\q)]^-1/4^
_refine_ls_extinction_method SHELXL
_refine_ls_goodness_of_fit_ref 1.028
_refine_ls_hydrogen_treatment constr
_refine_ls_matrix_type full
_refine_ls_number_parameters 734
_refine_ls_number_reflns 13035
_refine_ls_number_restraints 69
_refine_ls_restrained_S_all 1.032
_refine_ls_R_factor_all 0.1332
_refine_ls_R_factor_gt 0.0895
_refine_ls_shift/su_max 0.102
_refine_ls_shift/su_mean 0.002
_refine_ls_structure_factor_coef Fsqd
_refine_ls_weighting_details 'calc w=1/[\s^2^(Fo^2^)+(0.1335P)^2^+15.3361P] where P=(Fo^2^+2Fc^2^)/3'
_refine_ls_weighting_scheme calc
_refine_ls_wR_factor_gt 0.2402
_refine_ls_wR_factor_ref 0.2672
_reflns_number_gt 8510
_reflns_number_total 13035
_reflns_threshold_expression I>2\s(I)
_cod_data_source_file ic020373w_3.cif
_cod_data_source_block mn1356
_cod_original_formula_sum 'C43.60 H50.80 Cl4 Fe2 N10 O19'
_cod_database_code 4318685

loop_
_symmetry_equiv_pos_as_xyz
'x, y, z'
'-x, -y, -z'

loop_
_atom_site_label
_atom_site_type_symbol
_atom_site_fract_x
_atom_site_fract_y
_atom_site_fract_z
_atom_site_U_iso_or_equiv
_atom_site_adp_type
_atom_site_occupancy
_atom_site_symmetry_multiplicity
_atom_site_calc_flag
_atom_site_refinement_flags
_atom_site_disorder_assembly
_atom_site_disorder_group
Fe1 Fe 0.87909(7) 0.79539(7) 0.73576(4) 0.0152(2) Uani 1 1 d . . .
Fe2 Fe 0.98732(7) 0.58449(6) 0.73704(4) 0.0150(2) Uani 1 1 d . . .
O1 O 0.9299(4) 0.6879(3) 0.73286(19) 0.0185(8) Uani 1 1 d . . .
N1 N 0.9885(4) 0.9037(4) 0.6688(2) 0.0195(10) Uani 1 1 d . . .
N2 N 0.8192(4) 0.9228(4) 0.7266(2) 0.0172(9) Uani 1 1 d . . .
N3 N 0.7492(5) 0.7586(4) 0.8116(3) 0.0213(10) Uani 1 1 d . . .
N4 N 0.9864(5) 0.8834(4) 0.8341(3) 0.0237(11) Uani 1 1 d . . .
N5 N 0.7111(4) 0.6950(4) 0.6710(2) 0.0178(10) Uani 1 1 d . . .
N6 N 0.8456(4) 0.4435(4) 0.6711(2) 0.0161(9) Uani 1 1 d . . .
N7 N 1.0470(4) 0.4556(4) 0.7293(2) 0.0178(10) Uani 1 1 d . . .
N8 N 1.1524(5) 0.6565(4) 0.8149(2) 0.0210(10) Uani 1 1 d . . .
N9 N 1.1252(4) 0.6590(4) 0.6748(3) 0.0176(10) Uani 1 1 d . . .
N10 N 0.9264(5) 0.5381(4) 0.8347(2) 0.0219(11) Uani 1 1 d . . .
C1 C 1.0710(6) 0.8876(6) 0.6369(4) 0.0304(15) Uani 1 1 d . . .
H1 H 1.0851 0.8246 0.6456 0.036 Uiso 1 1 calc R . .
C2 C 1.1362(7) 0.9584(7) 0.5922(4) 0.0404(19) Uani 1 1 d . . .
H2 H 1.1934 0.9441 0.5699 0.048 Uiso 1 1 calc R . .
C3 C 1.1164(7) 1.0506(6) 0.5805(4) 0.0346(16) Uani 1 1 d . . .
H3 H 1.1595 1.1006 0.5497 0.041 Uiso 1 1 calc R . .
C4 C 1.0329(6) 1.0696(5) 0.6145(3) 0.0249(13) Uani 1 1 d . . .
H4 H 1.0189 1.1332 0.6077 0.030 Uiso 1 1 calc R . .
C5 C 0.9720(5) 0.9958(5) 0.6573(3) 0.0189(11) Uani 1 1 d . . .
C6 C 0.8739(5) 1.0019(5) 0.6914(3) 0.0181(11) Uani 1 1 d . . .
H6 H 0.8529 1.0621 0.6870 0.022 Uiso 1 1 calc R . .
C7 C 0.7154(6) 0.9112(5) 0.7594(3) 0.0231(12) Uani 1 1 d . . .
H7A H 0.6405 0.8630 0.7272 0.028 Uiso 1 1 calc R . .
H7B H 0.7179 0.9861 0.7716 0.028 Uiso 1 1 calc R . .
C8 C 0.7214(6) 0.8566(5) 0.8252(3) 0.0261(13) Uani 1 1 d . . .
H8A H 0.7838 0.9137 0.8617 0.031 Uiso 1 1 calc R . .
H8B H 0.6437 0.8303 0.8430 0.031 Uiso 1 1 calc R . .
C9 C 0.8109(6) 0.7471(5) 0.8776(3) 0.0270(14) Uani 1 1 d . . .
H9A H 0.8114 0.6724 0.8739 0.032 Uiso 1 1 calc R . .
H9B H 0.7679 0.7524 0.9169 0.032 Uiso 1 1 calc R . .
C10 C 0.9373(6) 0.8397(5) 0.8912(3) 0.0250(13) Uani 1 1 d . . .
C11 C 1.0038(8) 0.8797(6) 0.9579(3) 0.0387(18) Uani 1 1 d . . .
H11 H 0.9696 0.8496 0.9978 0.046 Uiso 1 1 calc R . .
C12 C 1.1191(8) 0.9627(7) 0.9651(4) 0.043(2) Uani 1 1 d . . .
H12 H 1.1653 0.9899 1.0103 0.051 Uiso 1 1 calc R . .
C13 C 1.1688(7) 1.0072(6) 0.9083(4) 0.0395(18) Uani 1 1 d . . .
H13 H 1.2488 1.0649 0.9133 0.047 Uiso 1 1 calc R . .
C14 C 1.0981(6) 0.9651(5) 0.8424(3) 0.0275(14) Uani 1 1 d . . .
H14 H 1.1310 0.9959 0.8024 0.033 Uiso 1 1 calc R . .
C15 C 0.6414(6) 0.6525(5) 0.7817(3) 0.0287(14) Uani 1 1 d . . .
H15A H 0.5718 0.6496 0.8031 0.034 Uiso 1 1 calc R . .
H15B H 0.6543 0.5868 0.7932 0.034 Uiso 1 1 calc R . .
C16 C 0.6149(5) 0.6450(5) 0.7042(3) 0.0244(13) Uani 1 1 d . . .
C17 C 0.5007(6) 0.5877(6) 0.6657(4) 0.0337(16) Uani 1 1 d . . .
H17 H 0.4331 0.5529 0.6890 0.040 Uiso 1 1 calc R . .
C18 C 0.4861(7) 0.5814(6) 0.5938(4) 0.0390(17) Uani 1 1 d . . .
H18 H 0.4084 0.5425 0.5673 0.047 Uiso 1 1 calc R . .
C19 C 0.5850(6) 0.6318(5) 0.5606(4) 0.0294(14) Uani 1 1 d . . .
H19 H 0.5766 0.6267 0.5110 0.035 Uiso 1 1 calc R . .
C20 C 0.6963(6) 0.6897(5) 0.6006(3) 0.0222(12) Uani 1 1 d . . .
H20 H 0.7644 0.7268 0.5780 0.027 Uiso 1 1 calc R . .
C21 C 0.7420(5) 0.4401(5) 0.6432(3) 0.0212(12) Uani 1 1 d . . .
H21 H 0.7303 0.5061 0.6499 0.025 Uiso 1 1 calc R . .
C22 C 0.6505(6) 0.3420(5) 0.6043(4) 0.0286(14) Uani 1 1 d . . .
H22 H 0.5773 0.3413 0.5854 0.034 Uiso 1 1 calc R . .
C23 C 0.6676(6) 0.2467(5) 0.5939(3) 0.0261(13) Uani 1 1 d . . .
H23 H 0.6064 0.1792 0.5678 0.031 Uiso 1 1 calc R . .
C24 C 0.7753(6) 0.2506(5) 0.6218(3) 0.0237(12) Uani 1 1 d . . .
H24 H 0.7895 0.1861 0.6143 0.028 Uiso 1 1 calc R . .
C25 C 0.8618(5) 0.3486(5) 0.6606(3) 0.0172(11) Uani 1 1 d . . .
C26 C 0.9781(5) 0.3609(5) 0.6929(3) 0.0194(11) Uani 1 1 d . . .
H26 H 1.0009 0.3016 0.6870 0.023 Uiso 1 1 calc R . .
C27 C 1.1677(5) 0.4850(5) 0.7628(3) 0.0217(12) Uani 1 1 d . . .
H27A H 1.2269 0.5227 0.7315 0.026 Uiso 1 1 calc R . .
H27B H 1.1746 0.4165 0.7744 0.026 Uiso 1 1 calc R . .
C28 C 1.1890(6) 0.5653(5) 0.8294(3) 0.0244(13) Uani 1 1 d . . .
H28A H 1.1426 0.5218 0.8645 0.029 Uiso 1 1 calc R . .
H28B H 1.2749 0.6005 0.8492 0.029 Uiso 1 1 calc R . .
C29 C 1.2448(6) 0.7517(5) 0.7874(3) 0.0268(13) Uani 1 1 d . . .
H29A H 1.3251 0.7650 0.8097 0.032 Uiso 1 1 calc R . .
H29B H 1.2353 0.8210 0.7992 0.032 Uiso 1 1 calc R . .
C30 C 1.2349(5) 0.7272(5) 0.7091(3) 0.0216(12) Uani 1 1 d . . .
C31 C 1.3329(6) 0.7781(6) 0.6735(4) 0.0301(14) Uani 1 1 d . . .
H31 H 1.4105 0.8260 0.6982 0.036 Uiso 1 1 calc R . .
C32 C 1.3136(6) 0.7565(7) 0.6009(4) 0.0368(17) Uani 1 1 d . . .
H32 H 1.3783 0.7898 0.5752 0.044 Uiso 1 1 calc R . .
C33 C 1.2016(6) 0.6875(6) 0.5666(4) 0.0293(14) Uani 1 1 d . . .
H33 H 1.1876 0.6735 0.5169 0.035 Uiso 1 1 calc R . .
C34 C 1.1080(5) 0.6377(5) 0.6045(3) 0.0209(12) Uani 1 1 d . . .
H34 H 1.0305 0.5878 0.5805 0.025 Uiso 1 1 calc R . .
C35 C 1.1182(6) 0.6926(5) 0.8809(3) 0.0265(13) Uani 1 1 d . . .
H35A H 1.1796 0.7043 0.9209 0.032 Uiso 1 1 calc R . .
H35B H 1.1145 0.7652 0.8775 0.032 Uiso 1 1 calc R . .
C36 C 0.9998(6) 0.6052(5) 0.8927(3) 0.0261(14) Uani 1 1 d . . .
C37 C 0.9636(7) 0.5945(6) 0.9580(3) 0.0347(16) Uani 1 1 d . . .
H37 H 1.0165 0.6422 0.9981 0.042 Uiso 1 1 calc R . .
C38 C 0.8517(8) 0.5153(7) 0.9648(4) 0.0425(19) Uani 1 1 d . . .
H38 H 0.8260 0.5086 1.0094 0.051 Uiso 1 1 calc R . .
C39 C 0.7752(8) 0.4441(7) 0.9058(4) 0.0403(18) Uani 1 1 d . . .
H39 H 0.6974 0.3878 0.9094 0.048 Uiso 1 1 calc R . .
C40 C 0.8167(6) 0.4584(6) 0.8410(3) 0.0296(14) Uani 1 1 d . . .
H40 H 0.7660 0.4103 0.8003 0.035 Uiso 1 1 calc R . .
Cl1A Cl 0.0324(3) 0.78697(17) 0.16232(10) 0.0454(8) Uani 0.857(6) 1 d PD A 1
O2A O -0.0493(6) 0.7963(5) 0.2077(3) 0.0384(15) Uani 0.857(6) 1 d PD A 1
O3A O 0.0656(12) 0.8787(8) 0.1219(6) 0.057(4) Uani 0.857(6) 1 d PD A 1
O4A O 0.1408(8) 0.7948(6) 0.2058(3) 0.0413(17) Uani 0.857(6) 1 d PD A 1
O5A O -0.0220(12) 0.6798(8) 0.1181(7) 0.071(5) Uani 0.857(6) 1 d PD A 1
Cl1B Cl 0.0991(11) 0.7848(10) 0.1371(7) 0.034(4) Uiso 0.143(6) 1 d PD A 2
O2B O 0.173(4) 0.797(4) 0.0824(19) 0.058(12) Uiso 0.143(6) 1 d PD A 2
O3B O 0.065(6) 0.875(5) 0.136(4) 0.05(2) Uiso 0.143(6) 1 d PD A 2
O4B O 0.173(7) 0.796(8) 0.201(3) 0.16(6) Uiso 0.143(6) 1 d PD A 2
O5B O -0.001(4) 0.680(4) 0.128(4) 0.032(14) Uiso 0.143(6) 1 d PD A 2
Cl2A Cl 0.5128(3) 0.2433(4) 0.04311(19) 0.0399(12) Uiso 0.540(10) 1 d PD B 1
O6A O 0.3865(10) 0.2023(11) 0.0124(6) 0.048(3) Uiso 0.540(10) 1 d PD B 1
O7A O 0.5146(12) 0.3434(11) 0.0953(7) 0.066(4) Uiso 0.540(10) 1 d PD B 1
O8A O 0.6079(12) 0.3018(11) 0.0096(7) 0.058(3) Uiso 0.540(10) 1 d PD B 1
O9A O 0.5356(15) 0.1821(14) 0.0841(9) 0.096(5) Uiso 0.540(10) 1 d PD B 1
Cl2B Cl 0.4986(4) 0.2824(5) 0.0426(2) 0.0441(14) Uiso 0.460(10) 1 d PD B 2
O6B O 0.4073(19) 0.1749(17) 0.0043(12) 0.097(8) Uiso 0.460(10) 1 d PD B 2
O7B O 0.5268(12) 0.2801(12) 0.1134(6) 0.052(4) Uiso 0.460(10) 1 d PD B 2
O8B O 0.5711(17) 0.3197(16) -0.0071(9) 0.078(5) Uiso 0.460(10) 1 d PD B 2
O9B O 0.453(4) 0.372(3) 0.047(2) 0.27(2) Uiso 0.460(10) 1 d PD B 2
Cl3 Cl -0.13687(13) 0.62902(12) 0.45719(7) 0.0216(3) Uani 1 1 d D . .
O10 O -0.1820(5) 0.5543(4) 0.5078(3) 0.0391(12) Uani 1 1 d D C .
O11A O -0.2075(12) 0.591(2) 0.3914(6) 0.080(6) Uani 0.70(3) 1 d PD C 1
O12A O -0.0191(7) 0.6362(15) 0.4506(4) 0.044(3) Uani 0.70(3) 1 d PD C 1
O13A O -0.117(2) 0.7394(8) 0.4862(9) 0.085(8) Uani 0.70(3) 1 d PD C 1
O11B O -0.203(2) 0.5550(18) 0.3900(12) 0.021(5) Uiso 0.30(3) 1 d PD C 2
O12B O -0.0171(15) 0.6868(19) 0.4531(10) 0.027(5) Uiso 0.30(3) 1 d PD C 2
O13B O -0.1892(19) 0.7072(17) 0.4640(8) 0.023(5) Uiso 0.30(3) 1 d PD C 2
Cl4 Cl 0.64199(13) 0.93903(13) 0.54231(8) 0.0256(3) Uani 1 1 d . . .
O14 O 0.6429(5) 1.0255(4) 0.5016(3) 0.0452(13) Uani 1 1 d . . .
O15 O 0.6064(5) 0.9554(6) 0.6088(3) 0.0560(17) Uani 1 1 d . . .
O16 O 0.7610(5) 0.9495(6) 0.5539(3) 0.0538(17) Uani 1 1 d . . .
O17 O 0.5619(6) 0.8315(4) 0.5051(3) 0.0580(17) Uani 1 1 d . . .
O18 O 0.5379(8) 0.3786(8) 0.7675(5) 0.045(2) Uiso 0.60 1 d PD D 1
C42 C 0.4311(11) 0.3354(12) 0.7758(7) 0.045(3) Uiso 0.60 1 d PD D 1
C41 C 0.3340(14) 0.2764(14) 0.7128(8) 0.057(4) Uiso 0.60 1 d PD D 1
H41A H 0.3712 0.2736 0.6709 0.085 Uiso 0.60 1 calc PR D 1
H41B H 0.2868 0.3184 0.7060 0.085 Uiso 0.60 1 calc PR D 1
H41C H 0.2816 0.1993 0.7208 0.085 Uiso 0.60 1 calc PR D 1
C43 C 0.3881(17) 0.3460(16) 0.8428(9) 0.072(5) Uiso 0.60 1 d PD D 1
H43A H 0.4566 0.3834 0.8802 0.108 Uiso 0.60 1 calc PR D 1
H43B H 0.3354 0.2707 0.8535 0.108 Uiso 0.60 1 calc PR D 1
H43C H 0.3436 0.3910 0.8394 0.108 Uiso 0.60 1 calc PR D 1
O20 O 0.3825(15) 0.2450(14) 0.7363(9) 0.057(4) Uiso 0.40 1 d P E 2
O19 O 1.3398(9) 1.0247(9) 0.7787(5) 0.054(3) Uiso 0.60 1 d PD F 1
C44 C 1.472(3) 1.097(3) 0.7081(14) 0.150(13) Uiso 0.60 1 d PD F 1
H44A H 1.3952 1.0730 0.6779 0.225 Uiso 0.60 1 calc PR F 1
H44B H 1.5146 1.0569 0.6892 0.225 Uiso 0.60 1 calc PR F 1
H44C H 1.5200 1.1784 0.7100 0.225 Uiso 0.60 1 calc PR F 1
C45 C 1.4481(14) 1.0681(14) 0.7819(8) 0.060(4) Uiso 0.60 1 d PD F 1
C46 C 1.532(2) 1.080(2) 0.8475(11) 0.099(7) Uiso 0.60 1 d PD F 1
H46A H 1.4851 1.0450 0.8840 0.148 Uiso 0.60 1 calc PR F 1
H46B H 1.5836 1.1604 0.8638 0.148 Uiso 0.60 1 calc PR F 1
H46C H 1.5818 1.0424 0.8368 0.148 Uiso 0.60 1 calc PR F 1
O21 O 1.524(3) 1.109(2) 0.7259(14) 0.019(6) Uiso 0.15 1 d P G 2
O22 O 1.4930(14) 1.0319(13) 0.7339(8) 0.018(3) Uiso 0.25 1 d P G 2

loop_
_atom_site_aniso_label
_atom_site_aniso_U_11
_atom_site_aniso_U_22
_atom_site_aniso_U_33
_atom_site_aniso_U_23
_atom_site_aniso_U_13
_atom_site_aniso_U_12
Fe1 0.0170(4) 0.0138(4) 0.0160(4) 0.0035(3) 0.0037(3) 0.0075(3)
Fe2 0.0168(4) 0.0131(4) 0.0155(4) 0.0025(3) 0.0018(3) 0.0069(3)
O1 0.023(2) 0.0152(19) 0.0160(18) 0.0034(14) 0.0031(15) 0.0069(16)
N1 0.021(3) 0.020(2) 0.020(2) 0.0080(19) 0.0056(19) 0.011(2)
N2 0.017(2) 0.016(2) 0.019(2) -0.0004(18) 0.0009(18) 0.0087(19)
N3 0.026(3) 0.019(2) 0.023(2) 0.0037(19) 0.007(2) 0.012(2)
N4 0.034(3) 0.023(3) 0.018(2) 0.0010(19) -0.001(2) 0.018(2)
N5 0.017(2) 0.014(2) 0.023(2) 0.0006(18) 0.0036(19) 0.0085(19)
N6 0.017(2) 0.013(2) 0.019(2) 0.0031(17) 0.0016(18) 0.0075(19)
N7 0.018(2) 0.017(2) 0.018(2) 0.0027(18) 0.0013(18) 0.008(2)
N8 0.024(3) 0.019(2) 0.019(2) 0.0009(19) -0.003(2) 0.010(2)
N9 0.017(2) 0.013(2) 0.025(2) 0.0036(18) 0.0018(19) 0.0088(19)
N10 0.033(3) 0.022(3) 0.016(2) 0.0040(19) 0.004(2) 0.017(2)
C1 0.037(4) 0.032(4) 0.037(4) 0.018(3) 0.016(3) 0.026(3)
C2 0.044(4) 0.048(5) 0.054(5) 0.034(4) 0.031(4) 0.034(4)
C3 0.042(4) 0.036(4) 0.038(4) 0.021(3) 0.019(3) 0.023(3)
C4 0.026(3) 0.024(3) 0.025(3) 0.007(2) 0.007(2) 0.011(3)
C5 0.021(3) 0.018(3) 0.017(3) 0.002(2) 0.000(2) 0.010(2)
C6 0.022(3) 0.015(3) 0.018(3) 0.001(2) 0.001(2) 0.010(2)
C7 0.026(3) 0.018(3) 0.028(3) 0.004(2) 0.011(3) 0.010(2)
C8 0.030(3) 0.023(3) 0.031(3) 0.007(3) 0.014(3) 0.015(3)
C9 0.045(4) 0.026(3) 0.019(3) 0.010(2) 0.011(3) 0.021(3)
C10 0.039(4) 0.026(3) 0.016(3) 0.002(2) 0.002(2) 0.021(3)
C11 0.070(6) 0.042(4) 0.017(3) -0.002(3) 0.001(3) 0.040(4)
C12 0.059(5) 0.043(4) 0.024(3) -0.016(3) -0.019(3) 0.030(4)
C13 0.045(4) 0.034(4) 0.033(4) -0.008(3) -0.014(3) 0.017(3)
C14 0.036(4) 0.022(3) 0.022(3) -0.005(2) -0.004(3) 0.013(3)
C15 0.032(4) 0.019(3) 0.033(3) 0.006(3) 0.016(3) 0.008(3)
C16 0.019(3) 0.016(3) 0.038(4) 0.003(2) 0.009(3) 0.007(2)
C17 0.016(3) 0.025(3) 0.059(5) -0.002(3) 0.010(3) 0.009(3)
C18 0.026(4) 0.035(4) 0.051(5) -0.009(3) -0.007(3) 0.014(3)
C19 0.028(3) 0.023(3) 0.035(3) -0.009(3) -0.009(3) 0.014(3)
C20 0.024(3) 0.016(3) 0.029(3) 0.002(2) 0.005(2) 0.011(2)
C21 0.020(3) 0.020(3) 0.024(3) 0.000(2) 0.000(2) 0.010(2)
C22 0.023(3) 0.024(3) 0.034(3) -0.003(3) -0.004(3) 0.009(3)
C23 0.025(3) 0.019(3) 0.027(3) -0.006(2) -0.004(2) 0.005(3)
C24 0.027(3) 0.016(3) 0.026(3) 0.001(2) 0.004(2) 0.008(2)
C25 0.021(3) 0.015(3) 0.015(3) 0.003(2) 0.004(2) 0.008(2)
C26 0.028(3) 0.018(3) 0.017(3) 0.007(2) 0.008(2) 0.013(2)
C27 0.020(3) 0.022(3) 0.026(3) 0.004(2) 0.000(2) 0.012(2)
C28 0.027(3) 0.022(3) 0.026(3) 0.001(2) -0.007(2) 0.014(3)
C29 0.019(3) 0.024(3) 0.035(3) 0.004(3) -0.006(3) 0.009(3)
C30 0.018(3) 0.012(3) 0.033(3) 0.007(2) 0.001(2) 0.005(2)
C31 0.015(3) 0.025(3) 0.049(4) 0.006(3) 0.001(3) 0.008(3)
C32 0.024(3) 0.045(4) 0.049(4) 0.019(3) 0.016(3) 0.018(3)
C33 0.032(4) 0.030(3) 0.031(3) 0.014(3) 0.011(3) 0.015(3)
C34 0.022(3) 0.019(3) 0.024(3) 0.005(2) 0.004(2) 0.011(2)
C35 0.036(4) 0.025(3) 0.017(3) -0.003(2) -0.004(3) 0.015(3)
C36 0.043(4) 0.027(3) 0.018(3) 0.005(2) 0.000(3) 0.025(3)
C37 0.058(5) 0.037(4) 0.018(3) 0.006(3) 0.003(3) 0.029(4)
C38 0.065(6) 0.055(5) 0.027(4) 0.021(3) 0.021(4) 0.038(4)
C39 0.051(5) 0.047(4) 0.031(4) 0.017(3) 0.021(3) 0.024(4)
C40 0.039(4) 0.023(3) 0.028(3) 0.013(3) 0.014(3) 0.011(3)
Cl1A 0.079(2) 0.0211(10) 0.0213(10) 0.0031(7) 0.0082(10) 0.0090(10)
O2A 0.054(4) 0.029(3) 0.027(3) 0.001(2) -0.003(3) 0.016(3)
O3A 0.088(8) 0.036(5) 0.026(4) 0.014(3) -0.007(4) 0.009(4)
O4A 0.063(5) 0.036(4) 0.025(3) 0.006(2) 0.007(3) 0.023(3)
O5A 0.107(9) 0.026(4) 0.037(6) -0.012(3) 0.007(6) -0.005(5)
Cl3 0.0230(7) 0.0229(7) 0.0231(7) 0.0077(5) 0.0095(5) 0.0121(6)
O10 0.054(3) 0.030(3) 0.044(3) 0.018(2) 0.021(3) 0.023(2)
O11A 0.027(5) 0.170(18) 0.032(5) 0.016(8) -0.003(4) 0.033(9)
O12A 0.027(4) 0.077(10) 0.034(4) 0.008(4) 0.007(3) 0.029(5)
O13A 0.141(17) 0.019(5) 0.112(11) 0.020(6) 0.100(13) 0.032(7)
Cl4 0.0187(7) 0.0259(8) 0.0290(8) -0.0007(6) -0.0013(6) 0.0088(6)
O14 0.063(4) 0.035(3) 0.046(3) 0.012(2) 0.017(3) 0.027(3)
O15 0.040(3) 0.095(5) 0.038(3) 0.017(3) 0.019(3) 0.031(3)
O16 0.024(3) 0.108(5) 0.030(3) 0.003(3) 0.004(2) 0.031(3)
O17 0.061(4) 0.021(3) 0.075(4) -0.005(3) -0.022(3) 0.011(3)

loop_
_atom_type_symbol
_atom_type_description
_atom_type_scat_dispersion_real
_atom_type_scat_dispersion_imag
_atom_type_scat_source
C C 0.0033 0.0016 'International Tables Vol C Tables 4.2.6.8 and 6.1.1.4'
H H 0.0000 0.0000 'International Tables Vol C Tables 4.2.6.8 and 6.1.1.4'
N N 0.0061 0.0033 'International Tables Vol C Tables 4.2.6.8 and 6.1.1.4'
O O 0.0106 0.0060 'International Tables Vol C Tables 4.2.6.8 and 6.1.1.4'
Cl Cl 0.1484 0.1585 'International Tables Vol C Tables 4.2.6.8 and 6.1.1.4'
Fe Fe 0.3463 0.8444 'International Tables Vol C Tables 4.2.6.8 and 6.1.1.4'

loop_
_geom_angle_atom_site_label_1
_geom_angle_atom_site_label_2
_geom_angle_atom_site_label_3
_geom_angle
_geom_angle_site_symmetry_1
_geom_angle_site_symmetry_3
_geom_angle_publ_flag
O1 Fe1 N1 100.43(19) . . ?
O1 Fe1 N5 95.81(18) . . ?
N1 Fe1 N5 104.65(19) . . ?
O1 Fe1 N2 173.46(18) . . ?
N1 Fe1 N2 74.74(19) . . ?
N5 Fe1 N2 81.38(18) . . ?
O1 Fe1 N4 94.45(19) . . ?
N1 Fe1 N4 98.4(2) . . ?
N5 Fe1 N4 152.5(2) . . ?
N2 Fe1 N4 90.66(18) . . ?
O1 Fe1 N3 108.12(18) . . ?
N1 Fe1 N3 151.10(19) . . ?
N5 Fe1 N3 77.22(19) . . ?
N2 Fe1 N3 77.12(18) . . ?
N4 Fe1 N3 75.4(2) . . ?
O1 Fe2 N9 96.81(18) . . ?
O1 Fe2 N6 100.20(18) . . ?
N9 Fe2 N6 106.27(18) . . ?
O1 Fe2 N7 173.32(18) . . ?
N9 Fe2 N7 80.94(18) . . ?
N6 Fe2 N7 74.57(18) . . ?
O1 Fe2 N10 93.79(18) . . ?
N9 Fe2 N10 152.1(2) . . ?
N6 Fe2 N10 97.05(19) . . ?
N7 Fe2 N10 91.02(18) . . ?
O1 Fe2 N8 108.51(18) . . ?
N9 Fe2 N8 77.05(19) . . ?
N6 Fe2 N8 150.58(18) . . ?
N7 Fe2 N8 77.22(18) . . ?
N10 Fe2 N8 75.2(2) . . ?
Fe1 O1 Fe2 175.4(2) . . ?
C1 N1 C5 117.6(5) . . ?
C1 N1 Fe1 125.5(4) . . ?
C5 N1 Fe1 116.9(4) . . ?
C6 N2 C7 124.1(5) . . ?
C6 N2 Fe1 118.1(4) . . ?
C7 N2 Fe1 117.8(4) . . ?
C9 N3 C15 112.6(5) . . ?
C9 N3 C8 108.2(5) . . ?
C15 N3 C8 112.6(5) . . ?
C9 N3 Fe1 106.0(4) . . ?
C15 N3 Fe1 107.5(4) . . ?
C8 N3 Fe1 109.8(4) . . ?
C14 N4 C10 119.6(5) . . ?
C14 N4 Fe1 125.4(4) . . ?
C10 N4 Fe1 114.5(4) . . ?
C20 N5 C16 120.0(5) . . ?
C20 N5 Fe1 123.0(4) . . ?
C16 N5 Fe1 116.6(4) . . ?
C21 N6 C25 118.6(5) . . ?
C21 N6 Fe2 125.3(4) . . ?
C25 N6 Fe2 116.1(4) . . ?
C26 N7 C27 124.0(5) . . ?
C26 N7 Fe2 118.5(4) . . ?
C27 N7 Fe2 117.3(4) . . ?
C29 N8 C35 112.7(5) . . ?
C29 N8 C28 113.1(5) . . ?
C35 N8 C28 107.5(5) . . ?
C29 N8 Fe2 108.0(3) . . ?
C35 N8 Fe2 105.7(4) . . ?
C28 N8 Fe2 109.5(3) . . ?
C30 N9 C34 119.8(5) . . ?
C30 N9 Fe2 116.7(4) . . ?
C34 N9 Fe2 123.5(4) . . ?
C40 N10 C36 119.2(5) . . ?
C40 N10 Fe2 124.5(4) . . ?
C36 N10 Fe2 115.7(4) . . ?
N1 C1 C2 122.9(6) . . ?
C1 C2 C3 118.3(6) . . ?
C2 C3 C4 119.3(6) . . ?
C5 C4 C3 118.8(6) . . ?
C4 C5 N1 123.0(6) . . ?
C4 C5 C6 123.5(5) . . ?
N1 C5 C6 113.3(5) . . ?
N2 C6 C5 116.8(5) . . ?
N2 C7 C8 106.4(5) . . ?
N3 C8 C7 111.9(5) . . ?
N3 C9 C10 109.1(5) . . ?
N4 C10 C11 120.4(7) . . ?
N4 C10 C9 116.5(5) . . ?
C11 C10 C9 123.1(6) . . ?
C12 C11 C10 119.0(7) . . ?
C13 C12 C11 121.0(7) . . ?
C12 C13 C14 117.9(7) . . ?
N4 C14 C13 122.1(7) . . ?
N3 C15 C16 111.5(5) . . ?
N5 C16 C17 119.9(6) . . ?
N5 C16 C15 115.7(5) . . ?
C17 C16 C15 124.3(6) . . ?
C18 C17 C16 119.9(6) . . ?
C19 C18 C17 119.6(6) . . ?
C18 C19 C20 118.8(7) . . ?
N5 C20 C19 121.7(6) . . ?
N6 C21 C22 121.8(6) . . ?
C23 C22 C21 119.3(6) . . ?
C22 C23 C24 119.0(6) . . ?
C25 C24 C23 119.5(6) . . ?
N6 C25 C24 121.9(5) . . ?
N6 C25 C26 114.5(5) . . ?
C24 C25 C26 123.6(5) . . ?
N7 C26 C25 116.3(5) . . ?
N7 C27 C28 105.8(5) . . ?
N8 C28 C27 111.5(5) . . ?
N8 C29 C30 110.7(5) . . ?
N9 C30 C31 121.5(6) . . ?
N9 C30 C29 116.2(5) . . ?
C31 C30 C29 122.1(6) . . ?
C32 C31 C30 118.1(6) . . ?
C33 C32 C31 119.9(6) . . ?
C32 C33 C34 119.7(6) . . ?
N9 C34 C33 121.0(6) . . ?
C36 C35 N8 110.3(5) . . ?
N10 C36 C37 121.3(7) . . ?
N10 C36 C35 115.7(5) . . ?
C37 C36 C35 123.0(6) . . ?
C38 C37 C36 120.0(7) . . ?
C37 C38 C39 119.6(6) . . ?
C38 C39 C40 118.0(7) . . ?
N10 C40 C39 121.9(7) . . ?
O3A Cl1A O5A 111.2(7) . . ?
O3A Cl1A O2A 107.8(5) . . ?
O5A Cl1A O2A 111.1(6) . . ?
O3A Cl1A O4A 109.6(6) . . ?
O5A Cl1A O4A 107.9(7) . . ?
O2A Cl1A O4A 109.3(4) . . ?
O5B Cl1B O4B 109(4) . . ?
O5B Cl1B O3B 112(3) . . ?
O4B Cl1B O3B 111(4) . . ?
O5B Cl1B O2B 113(3) . . ?
O4B Cl1B O2B 106(3) . . ?
O3B Cl1B O2B 106(3) . . ?
O9A Cl2A O8A 111.6(10) . . ?
O9A Cl2A O6A 116.5(10) . . ?
O8A Cl2A O6A 124.1(8) . . ?
O9A Cl2A O7A 103.5(9) . . ?
O8A Cl2A O7A 100.8(8) . . ?
O6A Cl2A O7A 94.3(8) . . ?
O8B Cl2B O7B 130.3(11) . . ?
O8B Cl2B O6B 99.8(12) . . ?
O7B Cl2B O6B 114.6(11) . . ?
O8B Cl2B O9B 99.2(18) . . ?
O7B Cl2B O9B 100.3(17) . . ?
O6B Cl2B O9B 111.2(19) . . ?
O12B Cl3 O11A 112.6(10) . . ?
O12B Cl3 O10 123.0(9) . . ?
O11A Cl3 O10 113.6(9) . . ?
O11A Cl3 O13A 113.9(10) . . ?
O10 Cl3 O13A 108.0(5) . . ?
O12B Cl3 O13B 110.2(10) . . ?
O10 Cl3 O13B 105.4(8) . . ?
O11A Cl3 O12A 108.7(7) . . ?
O10 Cl3 O12A 105.7(6) . . ?
O13A Cl3 O12A 106.4(7) . . ?
O12B Cl3 O11B 110.5(13) . . ?
O10 Cl3 O11B 102.3(10) . . ?
O13B Cl3 O11B 103.7(10) . . ?
O12A Cl3 O11B 98.0(11) . . ?
O17 Cl4 O16 110.5(4) . . ?
O17 Cl4 O15 110.8(4) . . ?
O16 Cl4 O15 108.6(3) . . ?
O17 Cl4 O14 109.1(4) . . ?
O16 Cl4 O14 108.2(4) . . ?
O15 Cl4 O14 109.4(4) . . ?
O18 C42 C43 124.5(13) . . ?
O18 C42 C41 119.7(12) . . ?
C43 C42 C41 115.5(13) . . ?
O19 C45 C46 123.1(16) . . ?
O19 C45 C44 105.0(17) . . ?
C46 C45 C44 132(2) . . ?

loop_
_geom_bond_atom_site_label_1
_geom_bond_atom_site_label_2
_geom_bond_distance
_geom_bond_site_symmetry_2
_geom_bond_publ_flag
Fe1 O1 1.796(4) . ?
Fe1 N1 2.133(5) . ?
Fe1 N5 2.137(5) . ?
Fe1 N2 2.139(5) . ?
Fe1 N4 2.143(5) . ?
Fe1 N3 2.222(5) . ?
Fe2 O1 1.809(4) . ?
Fe2 N9 2.128(5) . ?
Fe2 N6 2.139(5) . ?
Fe2 N7 2.145(5) . ?
Fe2 N10 2.145(5) . ?
Fe2 N8 2.217(5) . ?
N1 C1 1.340(8) . ?
N1 C5 1.355(7) . ?
N2 C6 1.270(7) . ?
N2 C7 1.457(7) . ?
N3 C9 1.482(8) . ?
N3 C15 1.486(8) . ?
N3 C8 1.497(8) . ?
N4 C14 1.330(9) . ?
N4 C10 1.364(8) . ?
N5 C20 1.351(8) . ?
N5 C16 1.354(8) . ?
N6 C21 1.339(7) . ?
N6 C25 1.362(7) . ?
N7 C26 1.272(8) . ?
N7 C27 1.456(7) . ?
N8 C29 1.473(8) . ?
N8 C35 1.498(8) . ?
N8 C28 1.503(7) . ?
N9 C30 1.341(8) . ?
N9 C34 1.346(7) . ?
N10 C40 1.346(8) . ?
N10 C36 1.354(8) . ?
C1 C2 1.377(9) . ?
C2 C3 1.379(9) . ?
C3 C4 1.390(9) . ?
C4 C5 1.352(8) . ?
C5 C6 1.482(8) . ?
C7 C8 1.526(9) . ?
C9 C10 1.505(10) . ?
C10 C11 1.396(9) . ?
C11 C12 1.369(12) . ?
C12 C13 1.364(12) . ?
C13 C14 1.402(9) . ?
C15 C16 1.492(9) . ?
C16 C17 1.392(9) . ?
C17 C18 1.380(11) . ?
C18 C19 1.379(11) . ?
C19 C20 1.380(9) . ?
C21 C22 1.398(8) . ?
C22 C23 1.374(9) . ?
C23 C24 1.383(9) . ?
C24 C25 1.376(8) . ?
C25 C26 1.465(8) . ?
C27 C28 1.531(8) . ?
C29 C30 1.510(9) . ?
C30 C31 1.399(9) . ?
C31 C32 1.389(10) . ?
C32 C33 1.362(10) . ?
C33 C34 1.387(9) . ?
C35 C36 1.487(10) . ?
C36 C37 1.381(9) . ?
C37 C38 1.365(11) . ?
C38 C39 1.396(12) . ?
C39 C40 1.400(9) . ?
Cl1A O3A 1.427(9) . ?
Cl1A O5A 1.439(10) . ?
Cl1A O2A 1.452(7) . ?
Cl1A O4A 1.486(9) . ?
Cl1B O5B 1.39(3) . ?
Cl1B O4B 1.43(3) . ?
Cl1B O3B 1.44(3) . ?
Cl1B O2B 1.45(3) . ?
Cl2A O9A 1.276(16) . ?
Cl2A O8A 1.368(12) . ?
Cl2A O6A 1.474(12) . ?
Cl2A O7A 1.596(14) . ?
Cl2B O8B 1.361(17) . ?
Cl2B O7B 1.389(13) . ?
Cl2B O6B 1.464(19) . ?
Cl2B O9B 1.53(3) . ?
Cl3 O12B 1.372(17) . ?
Cl3 O11A 1.398(11) . ?
Cl3 O10 1.426(5) . ?
Cl3 O13A 1.433(8) . ?
Cl3 O13B 1.453(15) . ?
Cl3 O12A 1.457(8) . ?
Cl3 O11B 1.49(2) . ?
Cl4 O17 1.419(5) . ?
Cl4 O16 1.431(5) . ?
Cl4 O15 1.436(6) . ?
Cl4 O14 1.437(5) . ?
O18 C42 1.240(14) . ?
C42 C43 1.475(17) . ?
C42 C41 1.523(17) . ?
O19 C45 1.216(16) . ?
C44 C45 1.53(2) . ?
C45 C46 1.52(2) . ?
